data_2205155
loop_
_publ_author_name
'Moghimi, Abolghasem'
'Aghabozorg, Hossein'
'Soleimannejad, Janet'
'Ramezanipour, Farshid'

_publ_section_title
;
 Guanidinium 4-hydroxypyridinium-2,6-dicarboxylate
;
_journal_issue 2
_journal_name_full 'Acta Crystallographica Section E'
_journal_page_first o442
_journal_page_last o444
_journal_paper_doi 10.1107/S1600536805001121
_journal_volume 61
_journal_year 2005
_chemical_formula_iupac 'C1 H6 N3 +, C7 H4 N1 O5 -'
_chemical_formula_moiety 'C1 H6 N3 +, C7 H4 N1 O5 -'
_chemical_formula_sum 'C8 H10 N4 O5'
_chemical_formula_weight 242.20
_chemical_name_systematic
;
Guanidinium 4-hydroxypyridinium-2,6-dicarboxylate
;
_space_group_IT_number 61
_symmetry_cell_setting orthorhombic
_symmetry_space_group_name_Hall '-P 2ac 2ab'
_symmetry_space_group_name_H-M 'P b c a'
_atom_sites_solution_hydrogens difmap
_atom_sites_solution_primary direct
_atom_sites_solution_secondary difmap
_cell_angle_alpha 90.00
_cell_angle_beta 90.00
_cell_angle_gamma 90.00
_cell_formula_units_Z 8
_cell_length_a 6.824(3)
_cell_length_b 11.887(6)
_cell_length_c 25.224(10)
_cell_measurement_reflns_used 2575
_cell_measurement_temperature 120(2)
_cell_measurement_theta_max 17.32
_cell_measurement_theta_min 3.235
_cell_volume 2046.1(16)
_computing_cell_refinement SMART
_computing_data_collection 'SMART (Bruker, 1998)'
_computing_data_reduction 'SAINT-Plus (Bruker, 1998)'
_computing_molecular_graphics SHELXTL
_computing_publication_material SHELXTL
_computing_structure_refinement SHELXTL
_computing_structure_solution 'SHELXTL (Sheldrick, 1998)'
_diffrn_ambient_temperature 120(2)
_diffrn_measured_fraction_theta_full 0.974
_diffrn_measured_fraction_theta_max 0.974
_diffrn_measurement_device_type 'Bruker SMART 1000 CCD area-detector'
_diffrn_measurement_method '\f and \w'
_diffrn_radiation_monochromator graphite
_diffrn_radiation_source 'fine-focus sealed tube'
_diffrn_radiation_type MoK\a
_diffrn_radiation_wavelength 0.71073
_diffrn_reflns_av_R_equivalents 0.0369
_diffrn_reflns_av_sigmaI/netI 0.0391
_diffrn_reflns_limit_h_max 9
_diffrn_reflns_limit_h_min -4
_diffrn_reflns_limit_k_max 15
_diffrn_reflns_limit_k_min -14
_diffrn_reflns_limit_l_max 22
_diffrn_reflns_limit_l_min -33
_diffrn_reflns_number 8560
_diffrn_reflns_theta_full 28.00
_diffrn_reflns_theta_max 28.00
_diffrn_reflns_theta_min 1.61
_diffrn_standards_decay_% 0
_diffrn_standards_number 0
_exptl_absorpt_coefficient_mu 0.133
_exptl_absorpt_correction_T_max 0.954
_exptl_absorpt_correction_T_min 0.874
_exptl_absorpt_correction_type multi-scan
_exptl_absorpt_process_details '(SADABS; Sheldrick, 1998a)'
_exptl_crystal_colour yellow
_exptl_crystal_density_diffrn 1.572
_exptl_crystal_density_method 'not measured'
_exptl_crystal_description prism
_exptl_crystal_F_000 1008
_exptl_crystal_size_max 0.50
_exptl_crystal_size_mid 0.20
_exptl_crystal_size_min 0.20
_refine_diff_density_max 0.298
_refine_diff_density_min -0.276
_refine_ls_extinction_method none
_refine_ls_goodness_of_fit_ref 1.030
_refine_ls_hydrogen_treatment mixed
_refine_ls_matrix_type full
_refine_ls_number_parameters 162
_refine_ls_number_reflns 2395
_refine_ls_number_restraints 0
_refine_ls_restrained_S_all 1.030
_refine_ls_R_factor_all 0.0814
_refine_ls_R_factor_gt 0.0562
_refine_ls_shift/su_max 0.000
_refine_ls_shift/su_mean 0.000
_refine_ls_structure_factor_coef Fsqd
_refine_ls_weighting_details 'calc w=1/[\s^2^(Fo^2^)+(0.05P)^2^+2.2P] where P=(Fo^2^+2Fc^2^)/3'
_refine_ls_weighting_scheme calc
_refine_ls_wR_factor_gt 0.1247
_refine_ls_wR_factor_ref 0.1333
_reflns_number_gt 1568
_reflns_number_total 2395
_reflns_threshold_expression I>2\s(I)
_cod_data_source_file su6151.cif
_cod_data_source_block I
_cod_database_code 2205155
_cod_database_fobs_code 2205155

loop_
_symmetry_equiv_pos_as_xyz
x,y,z
1/2-x,-y,1/2+z
1/2+x,1/2-y,-z
-x,1/2+y,1/2-z
-x,-y,-z
1/2+x,y,1/2-z
1/2-x,1/2+y,z
x,1/2-y,1/2+z

loop_
_atom_site_aniso_label
_atom_site_aniso_U_11
_atom_site_aniso_U_22
_atom_site_aniso_U_33
_atom_site_aniso_U_12
_atom_site_aniso_U_13
_atom_site_aniso_U_23
O1 0.0457(10) 0.0214(8) 0.0221(9) -0.0075(7) 0.0000(7) 0.0021(6)
O2 0.0364(9) 0.0232(8) 0.0193(9) 0.0005(7) 0.0008(7) 0.0018(6)
O3 0.0394(9) 0.0193(8) 0.0255(9) -0.0034(7) 0.0018(7) 0.0003(7)
O4 0.0406(10) 0.0298(9) 0.0202(9) -0.0005(7) 0.0011(7) 0.0011(7)
O5 0.0330(9) 0.0223(8) 0.0235(9) -0.0012(7) 0.0017(7) -0.0038(6)
N1 0.0286(10) 0.0193(9) 0.0200(10) -0.0009(7) 0.0009(8) -0.0020(7)
C1 0.0271(11) 0.0221(10) 0.0166(11) 0.0038(9) 0.0014(9) 0.0006(9)
C2 0.0279(12) 0.0237(11) 0.0166(11) 0.0018(9) -0.0007(9) 0.0002(9)
C3 0.0291(12) 0.0191(10) 0.0248(13) 0.0005(9) -0.0004(9) 0.0004(9)
C4 0.0281(12) 0.0225(10) 0.0199(12) 0.0008(9) 0.0009(9) 0.0029(9)
C5 0.0241(11) 0.0220(10) 0.0187(11) 0.0034(8) 0.0015(9) 0.0016(9)
C6 0.0253(11) 0.0197(10) 0.0200(12) 0.0021(8) -0.0013(9) 0.0018(9)
C7 0.0258(11) 0.0232(10) 0.0204(12) 0.0040(9) -0.0015(9) -0.0004(9)
N1C 0.0405(12) 0.0183(9) 0.0208(10) -0.0008(8) 0.0019(9) 0.0001(8)
N2C 0.0355(11) 0.0217(9) 0.0210(11) -0.0023(8) 0.0022(8) -0.0020(8)
N3C 0.0349(11) 0.0232(9) 0.0199(10) -0.0011(8) 0.0012(8) -0.0014(8)
C1C 0.0264(11) 0.0229(10) 0.0199(11) 0.0024(9) -0.0009(9) 0.0009(9)

loop_
_atom_site_label
_atom_site_fract_x
_atom_site_fract_y
_atom_site_fract_z
_atom_site_U_iso_or_equiv
_atom_site_thermal_displace_type
_atom_site_calc_flag
_atom_site_refinement_flags
_atom_site_occupancy
_atom_site_type_symbol
O1 0.6364(3) 0.87413(13) 0.34855(6) 0.0297(5) Uani . . 1.000 O
O2 0.3461(2) 0.57734(13) 0.47293(6) 0.0263(5) Uani . . 1.000 O
O3 0.3277(2) 0.43018(12) 0.41672(6) 0.0281(5) Uani . . 1.000 O
O4 0.4633(3) 0.61156(14) 0.19497(6) 0.0302(5) Uani . . 1.000 O
O5 0.3170(2) 0.46897(13) 0.23867(6) 0.0263(5) Uani . . 1.000 O
N1 0.3962(3) 0.56317(15) 0.33297(7) 0.0226(6) Uani . . 1.000 N
C1 0.4214(3) 0.60700(18) 0.38211(8) 0.0219(6) Uani . . 1.000 C
C2 0.4992(3) 0.71278(18) 0.38733(9) 0.0227(7) Uani . . 1.000 C
C3 0.5526(3) 0.77537(18) 0.34244(9) 0.0243(7) Uani . . 1.000 C
C4 0.5174(3) 0.72749(18) 0.29203(9) 0.0235(7) Uani . . 1.000 C
C5 0.4396(3) 0.62141(18) 0.28828(8) 0.0216(6) Uani . . 1.000 C
C6 0.3609(3) 0.53150(18) 0.42837(8) 0.0217(6) Uani . . 1.000 C
C7 0.4048(3) 0.56330(18) 0.23573(9) 0.0231(6) Uani . . 1.000 C
N1C 0.1535(3) 0.30907(15) 0.50548(7) 0.0265(6) Uani . . 1.000 N
N2C 0.1522(3) 0.46473(15) 0.55951(8) 0.0261(6) Uani . . 1.000 N
N3C 0.0296(3) 0.29540(16) 0.59074(7) 0.0260(6) Uani . . 1.000 N
C1C 0.1114(3) 0.35587(18) 0.55223(9) 0.0231(6) Uani . . 1.000 C
H1A 0.34280 0.49010 0.32900 0.028(6) Uiso . R 1.000 H
H1O 0.66340 0.90850 0.31250 0.095(14) Uiso . R 1.000 H
H2 0.51670 0.74330 0.42090 0.0270 Uiso calc R 1.000 H
H4 0.54700 0.76780 0.26150 0.0280 Uiso calc R 1.000 H
H1CB 0.20230 0.35010 0.47870 0.027(7) Uiso . R 1.000 H
H1CA 0.15210 0.22750 0.50180 0.033(7) Uiso . R 1.000 H
H2CA 0.20680 0.50310 0.53330 0.045(8) Uiso . R 1.000 H
H2CB 0.12350 0.49530 0.58900 0.036(8) Uiso . R 1.000 H
H3CA 0.01640 0.32710 0.62300 0.043(8) Uiso . R 1.000 H
H3CB -0.00320 0.22670 0.58410 0.028(7) Uiso . R 1.000 H

loop_
_atom_type_symbol
_atom_type_description
_atom_type_scat_dispersion_real
_atom_type_scat_dispersion_imag
_atom_type_scat_source
C C 0.0033 0.0016 'International Tables Vol C Tables 4.2.6.8 and 6.1.1.4'
H H 0.0000 0.0000 'International Tables Vol C Tables 4.2.6.8 and 6.1.1.4'
N N 0.0061 0.0033 'International Tables Vol C Tables 4.2.6.8 and 6.1.1.4'
O O 0.0106 0.0060 'International Tables Vol C Tables 4.2.6.8 and 6.1.1.4'

loop_
_geom_angle_atom_site_label_1
_geom_angle_atom_site_label_2
_geom_angle_atom_site_label_3
_geom_angle
_geom_angle_publ_flag
C3 O1 H1O 109.00 no
C1 N1 C5 122.44(18) yes
C1 N1 H1A 120.00 no
C5 N1 H1A 118.00 no
H1CB N1C H1CA 118.00 no
C1C N1C H1CB 121.00 no
C1C N1C H1CA 120.00 no
H2CA N2C H2CB 122.00 no
C1C N2C H2CB 119.00 no
C1C N2C H2CA 119.00 no
H3CA N3C H3CB 123.00 no
C1C N3C H3CA 118.00 no
C1C N3C H3CB 119.00 no
N1 C1 C2 119.30(19) yes
C2 C1 C6 124.72(19) no
N1 C1 C6 115.98(18) yes
C1 C2 C3 120.6(2) no
C2 C3 C4 117.92(19) no
O1 C3 C4 122.6(2) yes
O1 C3 C2 119.5(2) yes
C3 C4 C5 119.9(2) no
N1 C5 C7 117.45(18) yes
N1 C5 C4 119.79(19) yes
C4 C5 C7 122.74(19) no
O2 C6 O3 127.6(2) yes
O3 C6 C1 115.57(18) yes
O2 C6 C1 116.81(18) yes
O4 C7 C5 117.60(19) yes
O5 C7 C5 115.13(19) yes
O4 C7 O5 127.3(2) yes
C1 C2 H2 120.00 no
C3 C2 H2 120.00 no
C5 C4 H4 120.00 no
C3 C4 H4 120.00 no
N2C C1C N3C 120.7(2) yes
N1C C1C N2C 118.7(2) yes
N1C C1C N3C 120.65(19) yes

loop_
_geom_bond_atom_site_label_1
_geom_bond_atom_site_label_2
_geom_bond_distance
_geom_bond_publ_flag
O1 C3 1.315(3) yes
O2 C6 1.253(3) yes
O3 C6 1.260(3) yes
O4 C7 1.243(3) yes
O5 C7 1.274(3) yes
O1 H1O 1.0100 no
N1 C1 1.356(3) yes
N1 C5 1.356(3) yes
N1 H1A 0.9500 no
N1C C1C 1.335(3) yes
N2C C1C 1.336(3) yes
N3C C1C 1.331(3) yes
N1C H1CA 0.9700 no
N1C H1CB 0.9000 no
N2C H2CA 0.8900 no
N2C H2CB 0.8500 no
N3C H3CA 0.9000 no
N3C H3CB 0.8600 no
C1 C6 1.529(3) no
C1 C2 1.371(3) no
C2 C3 1.403(3) no
C3 C4 1.414(3) no
C4 C5 1.371(3) no
C5 C7 1.514(3) no
C2 H2 0.9300 no
C4 H4 0.9300 no

loop_
_geom_hbond_atom_site_label_D
_geom_hbond_atom_site_label_H
_geom_hbond_atom_site_label_A
_geom_hbond_site_symmetry_A
_geom_hbond_distance_DH
_geom_hbond_distance_HA
_geom_hbond_distance_DA
_geom_hbond_angle_DHA
_geom_hbond_publ_flag
O1 H1O O4 4_655 1.01 2.57 3.104(3) 113 n
O1 H1O O5 4_655 1.01 1.48 2.492(2) 173 yes
N1 H1A O3 . 0.95 2.33 2.680(3) 101 n
N1 H1A O5 . 0.95 2.30 2.684(3) 104 n
N1C H1CB O3 . 0.90 2.02 2.915(3) 175 yes
N1C H1CA O2 7_545 0.97 1.93 2.874(3) 163 yes
N2C H2CA O2 . 0.89 2.00 2.883(3) 175 yes
N2C H2CB O1 3_466 0.85 2.21 3.010(3) 156 yes
N3C H3CA O4 2_565 0.90 1.96 2.853(3) 170 yes
N3C H3CB O3 3_456 0.86 2.19 3.021(3) 161 yes
C2 H2 N1C 7_555 0.93 2.55 3.358(3) 145 n
C4 H4 O5 4_655 0.93 2.57 3.181(3) 124 n

loop_
_geom_torsion_atom_site_label_1
_geom_torsion_atom_site_label_2
_geom_torsion_atom_site_label_3
_geom_torsion_atom_site_label_4
_geom_torsion
_geom_torsion_publ_flag
C5 N1 C1 C6 178.60(19) no
C5 N1 C1 C2 -2.1(3) no
C1 N1 C5 C4 2.0(3) no
C1 N1 C5 C7 -179.9(2) no
C6 C1 C2 C3 179.23(19) no
N1 C1 C6 O2 -166.30(19) no
N1 C1 C6 O3 12.3(3) no
C2 C1 C6 O2 14.4(3) no
C2 C1 C6 O3 -167.0(2) no
N1 C1 C2 C3 -0.1(3) no
C1 C2 C3 C4 2.1(3) no
C1 C2 C3 O1 -176.4(2) no
C2 C3 C4 C5 -2.2(3) no
O1 C3 C4 C5 176.3(2) no
C3 C4 C5 N1 0.2(3) no
C3 C4 C5 C7 -177.76(19) no
N1 C5 C7 O5 7.5(3) no
C4 C5 C7 O5 -174.49(19) no
C4 C5 C7 O4 5.4(3) no
N1 C5 C7 O4 -172.6(2) no

loop_
_cod_related_entry_id
_cod_related_entry_database
_cod_related_entry_code
1 ChemSpider 30654780
